data_7021358
loop_
_publ_author_name
'Funasako, Yusuke'
'Inagaki, Takashi'
'Mochida, Tomoyuki'
'Sakurai, Toshihiro'
'Ohta, Hitoshi'
'Furukawa, Ko'
'Nakamura, Toshikazu'

_publ_section_title
;
 Organometallic ionic liquids from alkyloctamethylferrocenium cations:
 thermal properties, crystal structures, and magnetic properties.
;
_journal_issue 23
_journal_name_full 'Dalton transactions (Cambridge, England : 2003)'
_journal_page_first 8317
_journal_page_last 8327
_journal_paper_doi 10.1039/c3dt00084b
_journal_volume 42
_journal_year 2013
_chemical_formula_moiety 'C21 H32 Fe, C2 F6 N O4 S2'
_chemical_formula_sum 'C23 H32 F6 Fe N O4 S2'
_chemical_formula_weight 620.49
_chemical_name_systematic
;
?
;
_space_group_IT_number 15
_symmetry_cell_setting monoclinic
_symmetry_space_group_name_Hall '-C 2yc'
_symmetry_space_group_name_H-M 'C 1 2/c 1'
_atom_sites_solution_hydrogens geom
_atom_sites_solution_primary direct
_atom_sites_solution_secondary difmap
_audit_creation_method SHELXL-97
_cell_angle_alpha 90.00
_cell_angle_beta 113.192(2)
_cell_angle_gamma 90.00
_cell_formula_units_Z 8
_cell_length_a 16.389(3)
_cell_length_b 18.944(3)
_cell_length_c 19.262(3)
_cell_measurement_reflns_used 9690
_cell_measurement_temperature 173
_cell_measurement_theta_max 27.32
_cell_measurement_theta_min 2.35
_cell_volume 5497.1(16)
_computing_cell_refinement 'APEX2 (Bruker AXS, 2006)'
_computing_data_collection 'APEX2 (Bruker AXS, 2006)'
_computing_data_reduction 'SAINT (Bruker AXS, 2004)'
_computing_molecular_graphics 'XSHEL (Bruker AXS,2002)'
_computing_publication_material 'XCIF (Bruker AXS, 2001)'
_computing_structure_refinement 'SHELXL-97 (Sheldrick, 1997)'
_computing_structure_solution 'SHELXS-97 (Sheldrick, 1997)'
_diffrn_ambient_temperature 173
_diffrn_detector_area_resol_mean 8.333
_diffrn_measured_fraction_theta_full 0.995
_diffrn_measured_fraction_theta_max 0.995
_diffrn_measurement_device_type 'Bruker APEXII CCD area detector'
_diffrn_measurement_method 'phi and omega scans'
_diffrn_radiation_monochromator 'Bruker Helios multilayer confocal mmirror'
_diffrn_radiation_source 'Bruker TXS fine-focus rotating manode'
_diffrn_radiation_type MoK\a
_diffrn_radiation_wavelength 0.71073
_diffrn_reflns_av_R_equivalents 0.0384
_diffrn_reflns_av_sigmaI/netI 0.0438
_diffrn_reflns_limit_h_max 13
_diffrn_reflns_limit_h_min -19
_diffrn_reflns_limit_k_max 20
_diffrn_reflns_limit_k_min -23
_diffrn_reflns_limit_l_max 23
_diffrn_reflns_limit_l_min -16
_diffrn_reflns_number 14381
_diffrn_reflns_theta_full 25.68
_diffrn_reflns_theta_max 25.68
_diffrn_reflns_theta_min 2.15
_exptl_absorpt_coefficient_mu 0.771
_exptl_absorpt_correction_T_max 0.8549
_exptl_absorpt_correction_T_min 0.7741
_exptl_absorpt_correction_type empirical
_exptl_absorpt_process_details
;
SADABS Sheldrick 1996
;
_exptl_crystal_colour green
_exptl_crystal_density_diffrn 1.499
_exptl_crystal_density_method 'not measured'
_exptl_crystal_description plate
_exptl_crystal_F_000 2568
_exptl_crystal_size_max 0.35
_exptl_crystal_size_mid 0.29
_exptl_crystal_size_min 0.21
_refine_diff_density_max 0.520
_refine_diff_density_min -0.478
_refine_diff_density_rms 0.068
_refine_ls_extinction_method none
_refine_ls_goodness_of_fit_ref 1.068
_refine_ls_hydrogen_treatment constr
_refine_ls_matrix_type full
_refine_ls_number_parameters 343
_refine_ls_number_reflns 5195
_refine_ls_number_restraints 0
_refine_ls_restrained_S_all 1.068
_refine_ls_R_factor_all 0.0447
_refine_ls_R_factor_gt 0.0390
_refine_ls_shift/su_max 0.001
_refine_ls_shift/su_mean 0.000
_refine_ls_structure_factor_coef Fsqd
_refine_ls_weighting_details
;
calc w=1/[\s^2^(Fo^2^)+(0.0568P)^2^+6.1825P] where
P=(Fo^2^+2Fc^2^)/3
;
_refine_ls_weighting_scheme calc
_refine_ls_wR_factor_gt 0.1087
_refine_ls_wR_factor_ref 0.1135
_reflns_number_gt 4489
_reflns_number_total 5195
_reflns_threshold_expression >2\s(I)
_cod_data_source_file c3dt00084b.txt
_cod_data_source_block '[C3Fc]Tf2N'
_cod_depositor_comments
;
The following automatic conversions were performed:

'_symmetry_cell_setting' value 'Monoclinic' changed to 'monoclinic'
according to /home/saulius/struct/CIF-dictionaries/cif_core.dic
dictionary named 'cif_core.dic' version 2.4.2 from 2011-04-26.

Automatic conversion script
Id: cif_fix_values 1891 2012-01-12 08:04:46Z andrius 
;
_cod_original_sg_symbol_Hall '-C 2yc '
_cod_original_sg_symbol_H-M 'C 2/c'
_cod_database_code 7021358

loop_
_symmetry_equiv_pos_as_xyz
'x, y, z'
'-x, y, -z+1/2'
'x+1/2, y+1/2, z'
'-x+1/2, y+1/2, -z+1/2'
'-x, -y, -z'
'x, -y, z-1/2'
'-x+1/2, -y+1/2, -z'
'x+1/2, -y+1/2, z-1/2'

loop_
_atom_site_label
_atom_site_type_symbol
_atom_site_fract_x
_atom_site_fract_y
_atom_site_fract_z
_atom_site_U_iso_or_equiv
_atom_site_adp_type
_atom_site_occupancy
_atom_site_symmetry_multiplicity
_atom_site_calc_flag
_atom_site_refinement_flags
O3 O 0.47570(14) 0.12013(9) 0.56894(12) 0.0510(5) Uani 1 1 d .
F2 F 0.64339(15) 0.32389(12) 0.43950(14) 0.0807(6) Uani 1 1 d .
N1 N 0.47563(14) 0.22267(11) 0.49374(11) 0.0374(5) Uani 1 1 d .
S1 S 0.51028(4) 0.29481(3) 0.47577(4) 0.03908(17) Uani 1 1 d .
S2 S 0.50017(4) 0.19277(3) 0.57559(3) 0.03686(17) Uani 1 1 d .
F1 F 0.66712(13) 0.23704(13) 0.51401(14) 0.0827(6) Uani 1 1 d .
F4 F 0.42784(13) 0.30337(9) 0.61043(13) 0.0688(6) Uani 1 1 d .
F6 F 0.33680(11) 0.21876(11) 0.55962(12) 0.0670(5) Uani 1 1 d .
O2 O 0.54667(14) 0.34313(10) 0.53700(12) 0.0515(5) Uani 1 1 d .
O4 O 0.58469(13) 0.21253(11) 0.63143(11) 0.0538(5) Uani 1 1 d .
C22 C 0.6058(2) 0.26841(16) 0.45529(19) 0.0535(7) Uani 1 1 d .
C23 C 0.4188(2) 0.23399(16) 0.60589(16) 0.0484(7) Uani 1 1 d .
F3 F 0.58207(16) 0.22501(14) 0.39699(14) 0.0920(8) Uani 1 1 d .
F5 F 0.42909(15) 0.21033(13) 0.67334(11) 0.0781(6) Uani 1 1 d .
O1 O 0.44839(15) 0.31979(12) 0.40500(12) 0.0641(6) Uani 1 1 d .
Fe1 Fe 0.78642(2) 0.473065(16) 0.769524(16) 0.02554(12) Uani 1 1 d .
C1 C 0.65031(15) 0.49116(12) 0.73322(12) 0.0289(5) Uani 1 1 d .
C2 C 0.69799(15) 0.54585(12) 0.78417(13) 0.0318(5) Uani 1 1 d .
C3 C 0.75029(16) 0.51354(13) 0.85438(13) 0.0323(5) Uani 1 1 d .
C4 C 0.73498(15) 0.43993(13) 0.84797(12) 0.0316(5) Uani 1 1 d .
C5 C 0.67352(15) 0.42542(12) 0.77269(12) 0.0300(5) Uani 1 1 d .
C6 C 0.83754(17) 0.50612(15) 0.69107(14) 0.0399(6) Uani 1 1 d .
C7 C 0.89937(17) 0.51895(14) 0.76590(15) 0.0389(6) Uani 1 1 d .
H7 H 0.9214 0.5639 0.7864 0.047 Uiso 1 1 d R
C8 C 0.92300(15) 0.45363(14) 0.80506(14) 0.0356(5) Uani 1 1 d .
C9 C 0.87398(16) 0.39997(13) 0.75364(14) 0.0357(5) Uani 1 1 d .
C10 C 0.82183(16) 0.43244(14) 0.68360(13) 0.0368(5) Uani 1 1 d .
C11 C 0.6923(2) 0.62313(14) 0.76766(17) 0.0495(7) Uani 1 1 d .
H11A H 0.6737 0.6304 0.7132 0.074 Uiso 1 1 calc R
H11B H 0.7506 0.6449 0.7945 0.074 Uiso 1 1 calc R
H11C H 0.6489 0.6448 0.7844 0.074 Uiso 1 1 calc R
C12 C 0.81044(18) 0.55219(17) 0.92442(14) 0.0467(7) Uani 1 1 d .
H12A H 0.7760 0.5677 0.9533 0.070 Uiso 1 1 calc R
H12B H 0.8362 0.5934 0.9098 0.070 Uiso 1 1 calc R
H12C H 0.8581 0.5206 0.9556 0.070 Uiso 1 1 calc R
C13 C 0.77435(18) 0.38665(16) 0.90990(15) 0.0467(7) Uani 1 1 d .
H13A H 0.8341 0.4018 0.9435 0.070 Uiso 1 1 calc R
H13B H 0.7777 0.3407 0.8879 0.070 Uiso 1 1 calc R
H13C H 0.7369 0.3827 0.9388 0.070 Uiso 1 1 calc R
C14 C 0.63688(18) 0.35456(13) 0.74161(15) 0.0421(6) Uani 1 1 d .
H14A H 0.5839 0.3450 0.7519 0.063 Uiso 1 1 calc R
H14B H 0.6817 0.3182 0.7657 0.063 Uiso 1 1 calc R
H14C H 0.6210 0.3541 0.6870 0.063 Uiso 1 1 calc R
C15 C 0.98840(18) 0.44344(16) 0.88444(15) 0.0475(7) Uani 1 1 d .
H15A H 1.0464 0.4310 0.8843 0.071 Uiso 1 1 calc R
H15B H 0.9680 0.4054 0.9082 0.071 Uiso 1 1 calc R
H15C H 0.9937 0.4873 0.9129 0.071 Uiso 1 1 calc R
C16 C 0.8781(2) 0.32254(14) 0.77009(18) 0.0517(7) Uani 1 1 d .
H16A H 0.8214 0.3005 0.7386 0.077 Uiso 1 1 calc R
H16B H 0.8896 0.3153 0.8235 0.077 Uiso 1 1 calc R
H16C H 0.9260 0.3011 0.7589 0.077 Uiso 1 1 calc R
C17 C 0.76171(19) 0.39501(18) 0.61352(15) 0.0526(7) Uani 1 1 d .
H17A H 0.7946 0.3836 0.5822 0.079 Uiso 1 1 calc R
H17B H 0.7114 0.4256 0.5851 0.079 Uiso 1 1 calc R
H17C H 0.7398 0.3514 0.6275 0.079 Uiso 1 1 calc R
C18 C 0.7980(2) 0.56070(19) 0.63064(18) 0.0621(9) Uani 1 1 d .
H18A H 0.7932 0.6057 0.6538 0.093 Uiso 1 1 calc R
H18B H 0.7389 0.5453 0.5959 0.093 Uiso 1 1 calc R
H18C H 0.8362 0.5667 0.6026 0.093 Uiso 1 1 calc R
C19 C 0.58521(15) 0.49926(14) 0.65279(13) 0.0334(5) Uani 1 1 d .
H19A H 0.5927 0.4595 0.6224 0.040 Uiso 1 1 calc R
H19B H 0.5981 0.5436 0.6318 0.040 Uiso 1 1 calc R
C20 C 0.48903(17) 0.50074(17) 0.64634(14) 0.0449(6) Uani 1 1 d .
H20A H 0.4785 0.4599 0.6738 0.054 Uiso 1 1 calc R
H20B H 0.4789 0.5443 0.6702 0.054 Uiso 1 1 calc R
C21 C 0.42397(17) 0.49819(17) 0.56415(14) 0.0460(6) Uani 1 1 d .
H21A H 0.4344 0.5386 0.5369 0.069 Uiso 1 1 calc R
H21B H 0.3631 0.5000 0.5616 0.069 Uiso 1 1 calc R
H21C H 0.4326 0.4543 0.5410 0.069 Uiso 1 1 calc R

loop_
_atom_site_aniso_label
_atom_site_aniso_U_11
_atom_site_aniso_U_22
_atom_site_aniso_U_33
_atom_site_aniso_U_23
_atom_site_aniso_U_13
_atom_site_aniso_U_12
O3 0.0530(12) 0.0361(9) 0.0623(12) 0.0030(8) 0.0211(10) 0.0035(8)
F2 0.0740(15) 0.0821(14) 0.1072(17) -0.0031(12) 0.0585(13) -0.0226(11)
N1 0.0336(11) 0.0373(10) 0.0367(11) -0.0047(8) 0.0088(9) -0.0032(9)
S1 0.0357(4) 0.0368(3) 0.0425(3) -0.0009(2) 0.0130(3) -0.0004(3)
S2 0.0312(3) 0.0360(3) 0.0386(3) -0.0007(2) 0.0087(3) 0.0029(2)
F1 0.0418(11) 0.1027(16) 0.1108(17) 0.0172(13) 0.0379(11) 0.0166(11)
F4 0.0634(12) 0.0525(10) 0.1067(16) -0.0225(10) 0.0509(12) -0.0026(9)
F6 0.0332(9) 0.0885(13) 0.0796(13) -0.0137(11) 0.0227(9) -0.0007(9)
O2 0.0577(13) 0.0392(10) 0.0614(12) -0.0137(9) 0.0275(10) -0.0111(9)
O4 0.0329(10) 0.0672(13) 0.0486(11) -0.0022(9) 0.0025(9) 0.0014(9)
C22 0.0480(18) 0.0551(17) 0.0662(19) -0.0122(15) 0.0320(15) -0.0088(14)
C23 0.0441(16) 0.0538(16) 0.0513(16) -0.0076(13) 0.0231(13) -0.0005(13)
F3 0.0806(16) 0.1117(18) 0.1086(17) -0.0571(15) 0.0639(14) -0.0257(14)
F5 0.0798(15) 0.1107(16) 0.0552(11) -0.0022(11) 0.0388(11) -0.0023(12)
O1 0.0512(13) 0.0698(14) 0.0592(13) 0.0227(11) 0.0090(10) 0.0055(11)
Fe1 0.02163(19) 0.03068(18) 0.02369(18) 0.00121(11) 0.00826(13) -0.00124(12)
C1 0.0202(11) 0.0387(11) 0.0269(11) 0.0000(9) 0.0084(9) 0.0011(9)
C2 0.0241(12) 0.0387(12) 0.0321(11) -0.0020(9) 0.0103(9) 0.0016(10)
C3 0.0245(12) 0.0440(12) 0.0279(11) -0.0054(10) 0.0099(9) -0.0016(10)
C4 0.0230(11) 0.0468(13) 0.0260(11) 0.0046(10) 0.0108(9) 0.0004(10)
C5 0.0224(11) 0.0394(12) 0.0298(11) 0.0018(9) 0.0120(9) -0.0021(9)
C6 0.0304(13) 0.0557(15) 0.0379(13) 0.0072(11) 0.0180(11) -0.0042(11)
C7 0.0267(12) 0.0476(14) 0.0442(14) 0.0004(11) 0.0158(11) -0.0083(11)
C8 0.0191(11) 0.0505(14) 0.0372(13) -0.0020(11) 0.0111(9) -0.0013(10)
C9 0.0260(12) 0.0444(13) 0.0382(12) -0.0037(10) 0.0141(10) 0.0034(10)
C10 0.0277(12) 0.0552(15) 0.0313(12) -0.0037(10) 0.0159(10) -0.0009(11)
C11 0.0487(17) 0.0374(13) 0.0566(17) -0.0025(12) 0.0146(13) 0.0049(12)
C12 0.0350(14) 0.0685(17) 0.0326(13) -0.0158(12) 0.0090(11) -0.0099(13)
C13 0.0370(14) 0.0629(17) 0.0365(13) 0.0179(12) 0.0106(11) 0.0005(13)
C14 0.0376(14) 0.0428(13) 0.0460(14) -0.0007(11) 0.0165(11) -0.0126(11)
C15 0.0277(13) 0.0642(17) 0.0422(14) 0.0002(13) 0.0048(11) 0.0038(12)
C16 0.0439(16) 0.0431(14) 0.0686(19) -0.0039(13) 0.0228(14) 0.0089(12)
C17 0.0378(15) 0.085(2) 0.0365(14) -0.0180(14) 0.0160(12) -0.0054(15)
C18 0.056(2) 0.079(2) 0.0558(18) 0.0292(16) 0.0274(15) -0.0011(17)
C19 0.0243(12) 0.0466(13) 0.0269(11) 0.0034(9) 0.0077(9) 0.0015(10)
C20 0.0257(13) 0.0733(18) 0.0339(13) 0.0052(12) 0.0100(10) 0.0052(13)
C21 0.0248(13) 0.0686(18) 0.0381(14) 0.0048(12) 0.0055(11) 0.0028(12)

loop_
_atom_type_symbol
_atom_type_description
_atom_type_scat_dispersion_real
_atom_type_scat_dispersion_imag
_atom_type_scat_source
C C 0.0033 0.0016 'International Tables Vol C Tables 4.2.6.8 and 6.1.1.4'
H H 0.0000 0.0000 'International Tables Vol C Tables 4.2.6.8 and 6.1.1.4'
F F 0.0171 0.0103 'International Tables Vol C Tables 4.2.6.8 and 6.1.1.4'
Fe Fe 0.3463 0.8444 'International Tables Vol C Tables 4.2.6.8 and 6.1.1.4'
N N 0.0061 0.0033 'International Tables Vol C Tables 4.2.6.8 and 6.1.1.4'
O O 0.0106 0.0060 'International Tables Vol C Tables 4.2.6.8 and 6.1.1.4'
S S 0.1246 0.1234 'International Tables Vol C Tables 4.2.6.8 and 6.1.1.4'

loop_
_geom_angle_atom_site_label_1
_geom_angle_atom_site_label_2
_geom_angle_atom_site_label_3
_geom_angle
S1 N1 S2 124.27(13)
O1 S1 O2 119.19(14)
O1 S1 N1 108.52(13)
O2 S1 N1 116.52(12)
O1 S1 C22 103.43(16)
O2 S1 C22 103.85(13)
N1 S1 C22 102.95(13)
O3 S2 O4 118.40(12)
O3 S2 N1 107.83(12)
O4 S2 N1 116.75(13)
O3 S2 C23 103.08(14)
O4 S2 C23 105.10(13)
N1 S2 C23 103.64(13)
F2 C22 F3 108.0(3)
F2 C22 F1 106.9(3)
F3 C22 F1 108.5(3)
F2 C22 S1 110.5(2)
F3 C22 S1 111.3(2)
F1 C22 S1 111.4(2)
F6 C23 F5 107.0(3)
F6 C23 F4 108.7(3)
F5 C23 F4 107.8(2)
F6 C23 S2 111.59(19)
F5 C23 S2 110.0(2)
F4 C23 S2 111.7(2)
C7 Fe1 C5 179.09(10)
C7 Fe1 C1 140.49(10)
C5 Fe1 C1 40.14(9)
C7 Fe1 C6 39.86(10)
C5 Fe1 C6 139.88(9)
C1 Fe1 C6 112.84(9)
C7 Fe1 C3 113.86(10)
C5 Fe1 C3 66.88(9)
C1 Fe1 C3 66.87(9)
C6 Fe1 C3 140.56(11)
C7 Fe1 C4 140.24(10)
C5 Fe1 C4 40.02(9)
C1 Fe1 C4 67.06(9)
C6 Fe1 C4 179.90(11)
C3 Fe1 C4 39.47(10)
C7 Fe1 C8 39.84(10)
C5 Fe1 C8 139.51(10)
C1 Fe1 C8 179.20(9)
C6 Fe1 C8 66.99(10)
C3 Fe1 C8 113.78(9)
C4 Fe1 C8 113.11(9)
C7 Fe1 C2 113.74(10)
C5 Fe1 C2 67.16(9)
C1 Fe1 C2 39.94(9)
C6 Fe1 C2 113.25(10)
C3 Fe1 C2 39.71(9)
C4 Fe1 C2 66.71(9)
C8 Fe1 C2 140.85(10)
C7 Fe1 C9 66.49(10)
C5 Fe1 C9 112.61(10)
C1 Fe1 C9 139.52(9)
C6 Fe1 C9 66.51(10)
C3 Fe1 C9 140.83(9)
C4 Fe1 C9 113.53(10)
C8 Fe1 C9 39.68(9)
C2 Fe1 C9 179.37(9)
C7 Fe1 C10 66.41(10)
C5 Fe1 C10 112.85(10)
C1 Fe1 C10 112.72(9)
C6 Fe1 C10 39.47(11)
C3 Fe1 C10 179.59(9)
C4 Fe1 C10 140.51(10)
C8 Fe1 C10 66.63(9)
C2 Fe1 C10 139.94(9)
C9 Fe1 C10 39.52(10)
C2 C1 C5 107.89(19)
C2 C1 C19 127.4(2)
C5 C1 C19 124.7(2)
C2 C1 Fe1 70.48(13)
C5 C1 Fe1 69.72(13)
C19 C1 Fe1 126.39(16)
C3 C2 C1 107.6(2)
C3 C2 C11 126.0(2)
C1 C2 C11 126.4(2)
C3 C2 Fe1 69.86(13)
C1 C2 Fe1 69.58(13)
C11 C2 Fe1 127.18(19)
C4 C3 C2 108.8(2)
C4 C3 C12 126.0(2)
C2 C3 C12 125.3(2)
C4 C3 Fe1 70.44(13)
C2 C3 Fe1 70.43(13)
C12 C3 Fe1 126.16(18)
C3 C4 C5 107.96(19)
C3 C4 C13 126.0(2)
C5 C4 C13 126.0(2)
C3 C4 Fe1 70.09(13)
C5 C4 Fe1 69.45(13)
C13 C4 Fe1 127.27(18)
C4 C5 C1 107.8(2)
C4 C5 C14 126.2(2)
C1 C5 C14 126.0(2)
C4 C5 Fe1 70.53(13)
C1 C5 Fe1 70.13(13)
C14 C5 Fe1 126.79(18)
C10 C6 C7 107.5(2)
C10 C6 C18 126.5(3)
C7 C6 C18 126.0(3)
C10 C6 Fe1 70.72(14)
C7 C6 Fe1 69.29(14)
C18 C6 Fe1 126.4(2)
C6 C7 C8 109.0(2)
C6 C7 Fe1 70.86(14)
C8 C7 Fe1 71.16(14)
C6 C7 H7 125.4
C8 C7 H7 125.6
Fe1 C7 H7 124.1
C7 C8 C9 106.9(2)
C7 C8 C15 126.2(2)
C9 C8 C15 126.8(2)
C7 C8 Fe1 69.00(14)
C9 C8 Fe1 70.23(13)
C15 C8 Fe1 126.82(19)
C10 C9 C8 108.3(2)
C10 C9 C16 125.8(2)
C8 C9 C16 125.8(2)
C10 C9 Fe1 70.32(14)
C8 C9 Fe1 70.08(14)
C16 C9 Fe1 126.26(19)
C6 C10 C9 108.2(2)
C6 C10 C17 125.9(2)
C9 C10 C17 125.9(3)
C6 C10 Fe1 69.81(14)
C9 C10 Fe1 70.16(13)
C17 C10 Fe1 126.46(18)
C2 C11 H11A 109.5
C2 C11 H11B 109.5
H11A C11 H11B 109.5
C2 C11 H11C 109.5
H11A C11 H11C 109.5
H11B C11 H11C 109.5
C3 C12 H12A 109.5
C3 C12 H12B 109.5
H12A C12 H12B 109.5
C3 C12 H12C 109.5
H12A C12 H12C 109.5
H12B C12 H12C 109.5
C4 C13 H13A 109.5
C4 C13 H13B 109.5
H13A C13 H13B 109.5
C4 C13 H13C 109.5
H13A C13 H13C 109.5
H13B C13 H13C 109.5
C5 C14 H14A 109.5
C5 C14 H14B 109.5
H14A C14 H14B 109.5
C5 C14 H14C 109.5
H14A C14 H14C 109.5
H14B C14 H14C 109.5
C8 C15 H15A 109.5
C8 C15 H15B 109.5
H15A C15 H15B 109.5
C8 C15 H15C 109.5
H15A C15 H15C 109.5
H15B C15 H15C 109.5
C9 C16 H16A 109.5
C9 C16 H16B 109.5
H16A C16 H16B 109.5
C9 C16 H16C 109.5
H16A C16 H16C 109.5
H16B C16 H16C 109.5
C10 C17 H17A 109.5
C10 C17 H17B 109.5
H17A C17 H17B 109.5
C10 C17 H17C 109.5
H17A C17 H17C 109.5
H17B C17 H17C 109.5
C6 C18 H18A 109.5
C6 C18 H18B 109.5
H18A C18 H18B 109.5
C6 C18 H18C 109.5
H18A C18 H18C 109.5
H18B C18 H18C 109.5
C1 C19 C20 112.1(2)
C1 C19 H19A 109.2
C20 C19 H19A 109.2
C1 C19 H19B 109.2
C20 C19 H19B 109.2
H19A C19 H19B 107.9
C21 C20 C19 111.2(2)
C21 C20 H20A 109.4
C19 C20 H20A 109.4
C21 C20 H20B 109.4
C19 C20 H20B 109.4
H20A C20 H20B 108.0
C20 C21 H21A 109.5
C20 C21 H21B 109.5
H21A C21 H21B 109.5
C20 C21 H21C 109.5
H21A C21 H21C 109.5
H21B C21 H21C 109.5

loop_
_geom_bond_atom_site_label_1
_geom_bond_atom_site_label_2
_geom_bond_distance
O3 S2 1.425(2)
F2 C22 1.313(4)
N1 S1 1.570(2)
N1 S2 1.571(2)
S1 O1 1.422(2)
S1 O2 1.4249(19)
S1 C22 1.828(3)
S2 O4 1.429(2)
S2 C23 1.828(3)
F1 C22 1.322(4)
F4 C23 1.322(3)
F6 C23 1.319(3)
C22 F3 1.321(4)
C23 F5 1.321(4)
Fe1 C7 2.071(3)
Fe1 C5 2.081(2)
Fe1 C1 2.087(2)
Fe1 C6 2.092(2)
Fe1 C3 2.091(2)
Fe1 C4 2.096(2)
Fe1 C8 2.099(2)
Fe1 C2 2.098(2)
Fe1 C9 2.101(2)
Fe1 C10 2.103(2)
C1 C2 1.429(3)
C1 C5 1.430(3)
C1 C19 1.503(3)
C2 C3 1.423(3)
C2 C11 1.493(3)
C3 C4 1.414(3)
C3 C12 1.510(3)
C4 C5 1.429(3)
C4 C13 1.501(3)
C5 C14 1.496(3)
C6 C10 1.416(4)
C6 C7 1.419(4)
C6 C18 1.500(4)
C7 C8 1.421(4)
C7 H7 0.9490
C8 C9 1.426(3)
C8 C15 1.494(3)
C9 C10 1.421(3)
C9 C16 1.496(4)
C10 C17 1.499(3)
C11 H11A 0.9800
C11 H11B 0.9800
C11 H11C 0.9800
C12 H12A 0.9800
C12 H12B 0.9800
C12 H12C 0.9800
C13 H13A 0.9800
C13 H13B 0.9800
C13 H13C 0.9800
C14 H14A 0.9800
C14 H14B 0.9800
C14 H14C 0.9800
C15 H15A 0.9800
C15 H15B 0.9800
C15 H15C 0.9800
C16 H16A 0.9800
C16 H16B 0.9800
C16 H16C 0.9800
C17 H17A 0.9800
C17 H17B 0.9800
C17 H17C 0.9800
C18 H18A 0.9800
C18 H18B 0.9800
C18 H18C 0.9800
C19 C20 1.532(4)
C19 H19A 0.9900
C19 H19B 0.9900
C20 C21 1.522(3)
C20 H20A 0.9900
C20 H20B 0.9900
C21 H21A 0.9800
C21 H21B 0.9800
C21 H21C 0.9800
